data_7230839
loop_
_publ_author_name
'Tan, Davin'
'Ng, Zi Xuan'
'Sim, Ying'
'Ganguly, Rakesh'
'Garc\'ia, Felipe'

_publ_section_title
;
 cis-Cyclodiphosph(v/v)azanes as highly stable and robust main group
 supramolecular building blocks
;
_journal_issue 39
_journal_name_full CrystEngComm
_journal_page_first 5998
_journal_paper_doi 10.1039/C8CE00395E
_journal_volume 20
_journal_year 2018
_chemical_formula_sum 'C22 H38 Br2 F4 N4 P2 Se2'
_chemical_formula_weight 814.24
_space_group_crystal_system monoclinic
_space_group_IT_number 11
_space_group_name_Hall '-P 2yb'
_space_group_name_H-M_alt 'P 1 21/m 1'
_symmetry_space_group_name_Hall '-P 2yb'
_symmetry_space_group_name_H-M 'P 1 21/m 1'
_atom_sites_solution_hydrogens mixed
_atom_sites_solution_primary dual
_audit_update_record
;
2018-03-13 deposited with the CCDC.
2018-06-06 downloaded from the CCDC.
;
_cell_angle_alpha 90
_cell_angle_beta 112.9078(7)
_cell_angle_gamma 90
_cell_formula_units_Z 2
_cell_length_a 9.1510(2)
_cell_length_b 16.1119(3)
_cell_length_c 11.5547(2)
_cell_measurement_reflns_used 9926
_cell_measurement_temperature 100.(2)
_cell_measurement_theta_max 33.1154
_cell_measurement_theta_min 3.1714
_cell_volume 1569.26(5)
_computing_cell_refinement 'SAINT V8.38A (Bruker AXS Inc., 2017)'
_computing_data_collection 'APEX3 (Bruker AXS Inc., 2017)'
_computing_data_reduction 'SAINT V8.38A (Bruker AXS Inc., 2017)'
_computing_publication_material 'APEX3 (Bruker AXS Inc., 2017)'
_computing_structure_refinement 'SHELXL-2016/6 (Sheldrick, 2016)'
_computing_structure_solution 'XS, VERSION 2013/1'
_diffrn_ambient_temperature 100.(2)
_diffrn_detector_area_resol_mean 7.4074
_diffrn_measured_fraction_theta_full 0.995
_diffrn_measured_fraction_theta_max 0.995
_diffrn_measurement_device_type 'Photon II CPADs detector'
_diffrn_measurement_method 'phi and omega scans'
_diffrn_radiation_monochromator 'Multilayer Mirror'
_diffrn_radiation_type MoK\a
_diffrn_radiation_wavelength 0.71073
_diffrn_reflns_av_R_equivalents 0.0339
_diffrn_reflns_av_unetI/netI 0.0247
_diffrn_reflns_limit_h_max 14
_diffrn_reflns_limit_h_min -10
_diffrn_reflns_limit_k_max 24
_diffrn_reflns_limit_k_min -24
_diffrn_reflns_limit_l_max 17
_diffrn_reflns_limit_l_min -17
_diffrn_reflns_number 38719
_diffrn_reflns_theta_full 33.15
_diffrn_reflns_theta_max 33.15
_diffrn_reflns_theta_min 2.29
_diffrn_source 'Incoatec microfocus source'
_diffrn_source_type 'Bruker D8 Quest'
_exptl_absorpt_coefficient_mu 5.047
_exptl_absorpt_correction_T_max 0.54
_exptl_absorpt_correction_T_min 0.37
_exptl_absorpt_correction_type multi-scan
_exptl_absorpt_process_details
;
SADABS-2016/2 - Bruker AXS area detector scaling and absorption correction
;
_exptl_crystal_colour colourless
_exptl_crystal_density_diffrn 1.723
_exptl_crystal_density_method 'not measured'
_exptl_crystal_description block
_exptl_crystal_F_000 804
_exptl_crystal_size_max 0.220
_exptl_crystal_size_mid 0.200
_exptl_crystal_size_min 0.140
_refine_diff_density_max 0.739
_refine_diff_density_min -0.784
_refine_ls_extinction_method none
_refine_ls_goodness_of_fit_ref 1.027
_refine_ls_hydrogen_treatment mixed
_refine_ls_matrix_type full
_refine_ls_number_parameters 188
_refine_ls_number_reflns 6136
_refine_ls_number_restraints 2
_refine_ls_restrained_S_all 1.027
_refine_ls_R_factor_all 0.0321
_refine_ls_R_factor_gt 0.0235
_refine_ls_shift/su_max 0.004
_refine_ls_shift/su_mean 0.000
_refine_ls_structure_factor_coef Fsqd
_refine_ls_weighting_details 'w=1/[\s^2^(Fo^2^)+(0.0207P)^2^+0.7676P] where P=(Fo^2^+2Fc^2^)/3'
_refine_ls_weighting_scheme calc
_refine_ls_wR_factor_gt 0.0499
_refine_ls_wR_factor_ref 0.0521
_reflns_number_gt 5201
_reflns_number_total 6136
_reflns_threshold_expression 'I > 2\s(I)'
_cod_data_source_file c8ce00395e2.cif
_cod_data_source_block fg877m
_cod_depositor_comments
;
The following automatic conversions were performed:

'_exptl_absorpt_correction_type' value 'Multi-Scan' changed to
'multi-scan' according to
/home/data/users/saulius/crontab/automatic-downloads/rss-feeds/RSC/lib/dictionaries/cif_core.dic
dictionary named 'cif_core.dic' version 2.4.2 from 2011-04-26.

Automatic conversion script
Id: cif_fix_values 4973 2017-02-22 13:04:09Z antanas 

 Adding full bibliography for 7230835--7230843.cif.
;
_cod_database_code 7230839

loop_
_space_group_symop_operation_xyz
'x, y, z'
'-x, y+1/2, -z'
'-x, -y, -z'
'x, -y-1/2, z'

loop_
_atom_site_type_symbol
_atom_site_label
_atom_site_fract_x
_atom_site_fract_y
_atom_site_fract_z
_atom_site_U_iso_or_equiv
_atom_site_adp_type
_atom_site_calc_flag
_atom_site_refinement_flags_adp
_atom_site_refinement_flags_occupancy
_atom_site_refinement_flags_posn
_atom_site_occupancy
_atom_site_disorder_assembly
_atom_site_disorder_group
Br Br1 0.45713(2) 0.63300(2) 0.27439(2) 0.01940(4) Uani d . . . 1 . .
C C1 0.27375(18) 0.58875(8) 0.79323(13) 0.0219(3) Uani d . . . 1 . .
C C2 0.2052(2) 0.55044(10) 0.88217(16) 0.0331(4) Uani d . . . 1 . .
H H2A 0.254712 0.576234 0.965221 0.05 Uiso calc U . R 1 . .
H H2B 0.226614 0.490652 0.889317 0.05 Uiso calc U . R 1 . .
H H2C 0.090415 0.559839 0.849042 0.05 Uiso calc U . R 1 . .
C C3 0.1917(2) 0.55135(10) 0.66220(15) 0.0316(4) Uani d . . . 1 . .
H H3A 0.077814 0.563397 0.630494 0.047 Uiso calc U . R 1 . .
H H3B 0.207925 0.491121 0.666574 0.047 Uiso calc U . R 1 . .
H H3C 0.236647 0.575529 0.605496 0.047 Uiso calc U . R 1 . .
C C4 0.45274(19) 0.57301(10) 0.84255(16) 0.0299(3) Uani d . . . 1 . .
H H4A 0.49573 0.597935 0.785073 0.045 Uiso calc U . R 1 . .
H H4B 0.472787 0.513103 0.848069 0.045 Uiso calc U . R 1 . .
H H4C 0.504245 0.597933 0.926059 0.045 Uiso calc U . R 1 . .
C C5 -0.0447(3) 0.75 0.9087(2) 0.0321(6) Uani d T P S 1 . .
C C6 -0.0978(2) 0.67261(17) 0.95801(19) 0.0488(6) Uani d . . . 1 . .
H H6A -0.066336 0.622963 0.924427 0.073 Uiso calc U . R 1 . .
H H6B -0.213415 0.673401 0.931275 0.073 Uiso calc U . R 1 . .
H H6C -0.04777 0.671814 1.049979 0.073 Uiso calc U . R 1 . .
C C7 -0.1136(3) 0.75 0.7658(2) 0.0505(9) Uani d T P S 1 . .
H H7A -0.229707 0.75 0.734448 0.076 Uiso calc U P R 0.5 A -1
H H7B -0.077768 0.799663 0.735451 0.076 Uiso calc U P R 0.5 A -1
H H7C -0.077768 0.700337 0.735451 0.076 Uiso calc U P R 0.5 A -1
C C8 0.0332(2) 0.75 0.41357(17) 0.0198(4) Uani d T P S 1 . .
C C9 0.0935(2) 0.67207(14) 0.37213(15) 0.0394(5) Uani d . . . 1 . .
H H9A 0.209662 0.670746 0.411348 0.059 Uiso calc U . R 1 . .
H H9B 0.059213 0.672333 0.280519 0.059 Uiso calc U . R 1 . .
H H9C 0.050529 0.622951 0.397846 0.059 Uiso calc U . R 1 . .
C C10 -0.1471(3) 0.75 0.35526(19) 0.0297(5) Uani d T P S 1 . .
H H10A -0.186906 0.698792 0.378411 0.045 Uiso calc U P R 0.5 B -1
H H10B -0.183641 0.75325 0.263614 0.045 Uiso calc U P R 0.5 B -1
H H10C -0.187127 0.797958 0.38619 0.045 Uiso calc U P R 0.5 B -1
C C11 0.47948(17) 0.55766(8) 0.40410(12) 0.0175(2) Uani d . . . 1 . .
C C12 0.36629(17) 0.49762(9) 0.39062(13) 0.0194(3) Uani d . . . 1 . .
C C13 0.61359(17) 0.55911(9) 0.51482(13) 0.0203(3) Uani d . . . 1 . .
F F1 0.23490(11) 0.49356(6) 0.28543(8) 0.0294(2) Uani d . . . 1 . .
F F2 0.72720(12) 0.61551(6) 0.53119(9) 0.0321(2) Uani d . . . 1 . .
N N1 0.23804(13) 0.68006(7) 0.78332(10) 0.01429(19) Uani d . . . 1 . .
N N2 0.1325(2) 0.75 0.95808(15) 0.0205(3) Uani d T P DS 1 . .
H H1N 0.178(3) 0.75 1.0390(16) 0.031 Uiso d U P DS 1 . .
N N3 0.07719(19) 0.75 0.55361(14) 0.0168(3) Uani d T P DS 1 . .
H H2N -0.001(3) 0.75 0.576(2) 0.025 Uiso d U P DS 1 . .
P P1 0.26788(5) 0.75 0.89889(4) 0.01245(8) Uani d T P S 1 . .
P P2 0.24556(5) 0.75 0.67512(4) 0.01337(8) Uani d T P S 1 . .
Se Se1 0.48932(2) 0.75 1.05206(2) 0.01560(4) Uani d T P S 1 . .
Se Se2 0.44250(2) 0.75 0.62690(2) 0.02702(5) Uani d T P S 1 . .

loop_
_atom_site_aniso_label
_atom_site_aniso_U_11
_atom_site_aniso_U_22
_atom_site_aniso_U_33
_atom_site_aniso_U_12
_atom_site_aniso_U_13
_atom_site_aniso_U_23
Br1 0.02381(7) 0.01511(6) 0.01892(6) 0.00047(5) 0.00794(5) 0.00304(4)
C1 0.0240(7) 0.0138(6) 0.0211(6) 0.0015(5) 0.0013(5) -0.0012(5)
C2 0.0389(10) 0.0219(7) 0.0315(8) -0.0055(7) 0.0060(7) 0.0079(6)
C3 0.0368(9) 0.0201(7) 0.0268(7) 0.0024(6) 0.0004(6) -0.0078(6)
C4 0.0261(8) 0.0233(7) 0.0310(8) 0.0106(6) 0.0009(6) -0.0052(6)
C5 0.0112(9) 0.0683(18) 0.0171(9) 0 0.0059(7) 0
C6 0.0280(9) 0.0845(17) 0.0405(10) -0.0197(10) 0.0205(8) -0.0051(11)
C7 0.0095(10) 0.120(3) 0.0191(10) 0 0.0027(8) 0
C8 0.0141(8) 0.0338(11) 0.0099(7) 0 0.0030(6) 0
C9 0.0346(9) 0.0599(12) 0.0175(7) 0.0164(9) 0.0034(6) -0.0110(7)
C10 0.0152(9) 0.0553(15) 0.0142(8) 0 0.0010(7) 0
C11 0.0222(6) 0.0145(5) 0.0172(6) -0.0005(5) 0.0091(5) 0.0000(4)
C12 0.0195(6) 0.0195(6) 0.0171(5) -0.0012(5) 0.0050(5) -0.0001(5)
C13 0.0213(7) 0.0175(6) 0.0215(6) -0.0056(5) 0.0077(5) -0.0008(5)
F1 0.0250(5) 0.0325(5) 0.0210(4) -0.0089(4) -0.0016(3) 0.0052(4)
F2 0.0311(5) 0.0304(5) 0.0280(5) -0.0170(4) 0.0041(4) 0.0060(4)
N1 0.0143(5) 0.0146(5) 0.0120(4) 0.0000(4) 0.0029(4) -0.0006(4)
N2 0.0131(7) 0.0368(10) 0.0109(6) 0 0.0041(6) 0
N3 0.0097(7) 0.0290(8) 0.0109(6) 0 0.0031(5) 0
P1 0.00987(19) 0.0163(2) 0.01010(18) 0 0.00267(15) 0
P2 0.00943(19) 0.0188(2) 0.01059(18) 0 0.00254(15) 0
Se1 0.01165(8) 0.02156(9) 0.01057(7) 0 0.00102(6) 0
Se2 0.01117(9) 0.05302(15) 0.01774(9) 0 0.00658(7) 0

loop_
_atom_type_symbol
_atom_type_description
_atom_type_scat_dispersion_real
_atom_type_scat_dispersion_imag
_atom_type_scat_source
C C 0.0033 0.0016 'International Tables Vol C Tables 4.2.6.8 and 6.1.1.4'
H H 0.0000 0.0000 'International Tables Vol C Tables 4.2.6.8 and 6.1.1.4'
Br Br -0.2901 2.4595 'International Tables Vol C Tables 4.2.6.8 and 6.1.1.4'
F F 0.0171 0.0103 'International Tables Vol C Tables 4.2.6.8 and 6.1.1.4'
N N 0.0061 0.0033 'International Tables Vol C Tables 4.2.6.8 and 6.1.1.4'
P P 0.1023 0.0942 'International Tables Vol C Tables 4.2.6.8 and 6.1.1.4'
Se Se -0.0929 2.2259 'International Tables Vol C Tables 4.2.6.8 and 6.1.1.4'

loop_
_geom_angle_atom_site_label_1
_geom_angle_atom_site_label_2
_geom_angle_atom_site_label_3
_geom_angle_site_symmetry_1
_geom_angle_site_symmetry_3
_geom_angle
N1 C1 C2 . . 108.25(12)
N1 C1 C3 . . 107.60(11)
C2 C1 C3 . . 109.58(14)
N1 C1 C4 . . 111.11(12)
C2 C1 C4 . . 110.03(13)
C3 C1 C4 . . 110.21(13)
N2 C5 C7 . . 110.17(17)
N2 C5 C6 . . 108.24(13)
C7 C5 C6 . . 110.33(13)
N2 C5 C6 . 4_575 108.24(13)
C7 C5 C6 . 4_575 110.33(13)
C6 C5 C6 . 4_575 109.5(2)
N3 C8 C10 . . 105.41(16)
N3 C8 C9 . 4_575 111.08(11)
C10 C8 C9 . 4_575 108.94(12)
N3 C8 C9 . . 111.08(11)
C10 C8 C9 . . 108.94(12)
C9 C8 C9 4_575 . 111.2(2)
C12 C11 C13 . . 118.14(12)
C12 C11 Br1 . . 121.27(10)
C13 C11 Br1 . . 120.55(10)
F1 C12 C13 . 3_666 118.84(13)
F1 C12 C11 . . 120.40(12)
C13 C12 C11 3_666 . 120.75(13)
F2 C13 C12 . 3_666 118.75(13)
F2 C13 C11 . . 120.14(12)
C12 C13 C11 3_666 . 121.11(13)
C1 N1 P1 . . 129.11(9)
C1 N1 P2 . . 129.35(9)
P1 N1 P2 . . 95.67(6)
C5 N2 P1 . . 136.68(14)
C8 N3 P2 . . 133.77(13)
N2 P1 N1 . . 114.62(6)
N2 P1 N1 . 4_575 114.62(6)
N1 P1 N1 . 4_575 83.86(8)
N2 P1 Se1 . . 106.66(6)
N1 P1 Se1 . . 118.11(4)
N1 P1 Se1 4_575 . 118.11(4)
N2 P1 P2 . . 131.32(6)
N1 P1 P2 . . 42.44(4)
N1 P1 P2 4_575 . 42.44(4)
Se1 P1 P2 . . 122.02(2)
N3 P2 N1 . . 109.70(6)
N3 P2 N1 . 4_575 109.70(6)
N1 P2 N1 . 4_575 82.79(8)
N3 P2 Se2 . . 113.29(6)
N1 P2 Se2 . . 118.84(4)
N1 P2 Se2 4_575 . 118.84(4)
N3 P2 P1 . . 123.83(6)
N1 P2 P1 . . 41.89(4)
N1 P2 P1 4_575 . 41.89(4)
Se2 P2 P1 . . 122.88(2)

loop_
_geom_bond_atom_site_label_1
_geom_bond_atom_site_label_2
_geom_bond_site_symmetry_2
_geom_bond_distance
Br1 C11 . 1.8770(13)
C1 N1 . 1.5016(18)
C1 C2 . 1.527(2)
C1 C3 . 1.528(2)
C1 C4 . 1.531(2)
C5 N2 . 1.494(3)
C5 C7 . 1.521(3)
C5 C6 . 1.527(3)
C5 C6 4_575 1.527(3)
C8 N3 . 1.508(2)
C8 C10 . 1.521(3)
C8 C9 4_575 1.522(2)
C8 C9 . 1.522(2)
C11 C12 . 1.3810(19)
C11 C13 . 1.3860(19)
C12 F1 . 1.3378(16)
C12 C13 3_666 1.3808(19)
C13 F2 . 1.3377(16)
N1 P1 . 1.6864(11)
N1 P2 . 1.7043(11)
N2 P1 . 1.6320(17)
N3 P2 . 1.6313(16)
P1 Se1 . 2.1087(5)
P1 P2 . 2.5132(6)
P2 Se2 . 2.0833(5)
